data_2101716
loop_
_publ_author_name
'Marsh, R. E.'

_publ_section_title
;
 The perils of <i>Cc</i> revisited
;
_journal_issue 2
_journal_name_full 'Acta Crystallographica Section B'
_journal_page_first 317
_journal_page_last 322
_journal_paper_doi 10.1107/S010876819601381X
_journal_volume 53
_journal_year 1997
_chemical_formula_moiety 'C14 H21 N2 O8 Cl2 Rh, 2(H2 O)'
_chemical_formula_sum 'C14 H25 Cl2 N2 O10 Rh'
_space_group_IT_number 15
_symmetry_cell_setting monoclinic
_symmetry_space_group_name_Hall '-C 2yc'
_symmetry_space_group_name_H-M 'C 1 2/c 1'
_audit_creation_method CSD-QUEST3D-V5
_cell_angle_alpha 90
_cell_angle_beta 101.290(10)
_cell_angle_gamma 90
_cell_formula_units_Z 4
_cell_length_a 13.591(6)
_cell_length_b 10.704(7)
_cell_length_c 14.416(6)
_cell_volume 2056.6(18)
_cod_data_source_file an0533.cif
_cod_data_source_block CSD_CIF_MIF_CHXARH01
_cod_depositor_comments
;

  Added moiety chemical formula from Marsh (1997) paper. The summary
  chemical formula is calculated from moiety formula using 'AdHocParser'
  (svn://www.crystallography.net/cod-tools/trunk/Formulae/AdHocParser.yp,
  revision 1441.)

  Removing 13 atoms which were symmetric equivalents of the atoms from
  the asymmetric unit.

  Andrius Merkys
  2013-11-06
;
_cod_original_sg_symbol_H-M 'C 2/c'
_cod_database_code 2101716

loop_
_symmetry_equiv_pos_as_xyz
x,y,z
-x,y,1/2-z
1/2+x,1/2+y,z
1/2-x,1/2+y,1/2-z
-x,-y,-z
x,-y,-1/2+z
-1/2-x,-1/2-y,-z
-1/2+x,-1/2-y,-1/2+z

loop_
_atom_site_label
_atom_site_fract_x
_atom_site_fract_y
_atom_site_fract_z
_atom_site_type_symbol
Rh1 .0 -.2216 .25 Rh
Cl1 .0940 -.0650 .1934 Cl
N1 .0886 -.3636 .2112 N
O1 .1052 -.2282 .3706 O
O2 .1338 -.4774 -.0124 O
O3 .2464 -.4028 .0994 O
O4 .2622 -.2869 .4234 O
O5 .6016 -.4695 .4683 O
C1 .0558 -.4816 .2537 C
C2 .1558 -.4228 .0597 C
C3 .0772 -.3606 .1045 C
C4 .1941 -.3307 .2624 C
C5 .1850 -.2795 .3584 C
C6 .0908 -.6035 .2042 C
C7 .0618 -.7163 .2439 C

loop_
_atom_type_symbol
C
Cl
N
O
Rh
